data_7718348
loop_
_publ_author_name
'Vassilyeva, Olga Yu'
'Nesterova, Oksana V.'
'Bie&#x144;ko, Alina'
'Komarnicka, Urszula K.'
'Buvaylo, Elena A.'
'Vasylieva, Svitlana M.'
'Skelton, Brian W.'
'Nesterov, Dmytro S.'

_publ_section_title
;
 Heterometallic CuCd and Cu<sub>2</sub>Zn complexes with <i>o</i>-vanillin
 and its Schiff-base derivative: slow magnetic relaxation and catalytic
 activity associated with Cu(II) centres.
;
_journal_issue 15
_journal_name_full 'Dalton transactions (Cambridge, England : 2003)'
_journal_page_first 6117
_journal_page_last 6132
_journal_paper_doi 10.1039/d4dt03571b
_journal_volume 54
_journal_year 2025
_chemical_absolute_configuration ad
_chemical_formula_moiety 'C28 H30 Cl2 Cu2 N2 O9 Zn'
_chemical_formula_sum 'C28 H30 Cl2 Cu2 N2 O9 Zn'
_chemical_formula_weight 801.89
_space_group_IT_number 29
_space_group_name_Hall 'P 2c -2ac'
_space_group_name_H-M_alt 'P c a 21'
_symmetry_cell_setting orthorhombic
_symmetry_Int_Tables_number 29
_symmetry_space_group_name_Hall 'P 2c -2ac'
_symmetry_space_group_name_H-M 'P c a 21'
_atom_sites_solution_hydrogens geom
_audit_block_doi 10.5517/ccdc.csd.cc23sptf
_audit_creation_date 2019-10-18T16:23:07-00:00
_audit_creation_method 'WinGX routine CIF_UPDATE'
_audit_update_record
;
2019-10-18 deposited with the CCDC.	2025-03-06 downloaded from the CCDC.
;
_cell_angle_alpha 90
_cell_angle_beta 90
_cell_angle_gamma 90
_cell_formula_units_Z 4
_cell_length_a 10.0813(3)
_cell_length_b 17.9676(6)
_cell_length_c 17.2069(7)
_cell_measurement_reflns_used 11772
_cell_measurement_temperature 100(2)
_cell_measurement_theta_max 30.659
_cell_measurement_theta_min 3.023
_cell_volume 3116.80(19)
_computing_cell_refinement
;
        CrysAlisPro, Agilent Technologies, Version 1.171.36.28 
;
_computing_data_collection
;
        CrysAlisPro, Agilent Technologies, Version 1.171.36.28 
;
_computing_data_reduction
;
        CrysAlisPro, Agilent Technologies, Version 1.171.36.28
;
_computing_molecular_graphics 'Diamond (Brandenburg, K., (1999)'
_computing_publication_material 'WinGX Farrugia, L. J. (1999)'
_computing_structure_refinement 'SHELXL-2017 (Sheldrick, 2015)'
_computing_structure_solution 'SHELXT (Sheldrick, 2015)'
_diffrn_ambient_temperature 100(2)
_diffrn_detector_area_resol_mean 16.0009
_diffrn_measured_fraction_theta_full 0.998
_diffrn_measured_fraction_theta_max 0.962
_diffrn_measurement_device_type 'Oxford Diffraction Xcalibur diffractometer'
_diffrn_measurement_method '\w scans'
_diffrn_orient_matrix_UB_11 -0.0122941
_diffrn_orient_matrix_UB_12 0.025815
_diffrn_orient_matrix_UB_13 -0.0303071
_diffrn_orient_matrix_UB_21 -0.0214207
_diffrn_orient_matrix_UB_22 0.026539
_diffrn_orient_matrix_UB_23 0.0277568
_diffrn_orient_matrix_UB_31 0.0657774
_diffrn_orient_matrix_UB_32 0.0134498
_diffrn_orient_matrix_UB_33 0.0034372
_diffrn_radiation_monochromator graphite
_diffrn_radiation_type MoK\a
_diffrn_radiation_wavelength 0.71073
_diffrn_reflns_av_R_equivalents 0.0409
_diffrn_reflns_av_unetI/netI 0.0611
_diffrn_reflns_Laue_measured_fraction_full 0.998
_diffrn_reflns_Laue_measured_fraction_max 0.962
_diffrn_reflns_limit_h_max 14
_diffrn_reflns_limit_h_min -14
_diffrn_reflns_limit_k_max 25
_diffrn_reflns_limit_k_min -26
_diffrn_reflns_limit_l_max 21
_diffrn_reflns_limit_l_min -25
_diffrn_reflns_number 32795
_diffrn_reflns_point_group_measured_fraction_full 0.998
_diffrn_reflns_point_group_measured_fraction_max 0.963
_diffrn_reflns_theta_full 25.242
_diffrn_reflns_theta_max 32.171
_diffrn_reflns_theta_min 3.037
_exptl_absorpt_coefficient_mu 2.342
_exptl_absorpt_correction_T_max 0.839
_exptl_absorpt_correction_T_min 0.708
_exptl_absorpt_correction_type analytical
_exptl_absorpt_process_details
;
     CrysAlisPro, Agilent Technologies
;
_exptl_crystal_colour green
_exptl_crystal_density_diffrn 1.709
_exptl_crystal_description prism
_exptl_crystal_F_000 1624
_exptl_crystal_size_max 0.21
_exptl_crystal_size_mid 0.13
_exptl_crystal_size_min 0.09
_refine_diff_density_max 1.234
_refine_diff_density_min -0.588
_refine_diff_density_rms 0.092
_refine_ls_abs_structure_details
;
 Refined as an inversion twin.
;
_refine_ls_abs_structure_Flack 0.047(13)
_refine_ls_extinction_method none
_refine_ls_goodness_of_fit_ref 1.05
_refine_ls_hydrogen_treatment constr
_refine_ls_matrix_type full
_refine_ls_number_parameters 404
_refine_ls_number_reflns 9413
_refine_ls_number_restraints 1
_refine_ls_restrained_S_all 1.05
_refine_ls_R_factor_all 0.0499
_refine_ls_R_factor_gt 0.0396
_refine_ls_shift/su_max 0.001
_refine_ls_shift/su_mean 0
_refine_ls_structure_factor_coef Fsqd
_refine_ls_weighting_details 'w=1/[\s^2^(Fo^2^)+(0.0418P)^2^+1.0129P] where P=(Fo^2^+2Fc^2^)/3'
_refine_ls_weighting_scheme calc
_refine_ls_wR_factor_gt 0.0866
_refine_ls_wR_factor_ref 0.0918
_reflns_Friedel_coverage 0.942
_reflns_Friedel_fraction_full 0.999
_reflns_Friedel_fraction_max 0.963
_reflns_number_gt 8180
_reflns_number_total 9413
_reflns_threshold_expression 'I > 2\s(I)'
_cod_data_source_file d4dt03571b2.cif
_cod_data_source_block lv595f
_cod_depositor_comments 'Adding full bibliography for 7718347--7718348.cif.'
_cod_database_code 7718348

loop_
_symmetry_equiv_pos_as_xyz
'x, y, z'
'-x, -y, z+1/2'
'-x+1/2, y, z+1/2'
'x+1/2, -y, z'

loop_
_atom_site_label
_atom_site_type_symbol
_atom_site_fract_x
_atom_site_fract_y
_atom_site_fract_z
_atom_site_U_iso_or_equiv
_atom_site_adp_type
_atom_site_occupancy
_atom_site_site_symmetry_order
_atom_site_calc_flag
_atom_site_refinement_flags_posn
_atom_site_refinement_flags_adp
_atom_site_refinement_flags_occupancy
_atom_site_disorder_assembly
_atom_site_disorder_group
Zn1 Zn 0.97475(5) 0.70034(2) 0.49999(3) 0.02232(10) Uani 1 1 d . . . . .
Cu2 Cu 0.68926(5) 0.74578(3) 0.43964(4) 0.02318(11) Uani 1 1 d . . . . .
Cu3 Cu 0.53500(5) 0.88375(3) 0.50304(3) 0.02240(11) Uani 1 1 d . . . . .
Cl1 Cl 1.13709(12) 0.77722(6) 0.46570(8) 0.0352(3) Uani 1 1 d . . . . .
Cl2 Cl 0.97843(11) 0.62042(6) 0.59927(6) 0.0278(2) Uani 1 1 d . . . . .
C11 C 0.4629(4) 0.7326(3) 0.5518(3) 0.0240(8) Uani 1 1 d . . . . .
O11 O 0.5234(3) 0.77602(15) 0.5001(2) 0.0235(5) Uani 1 1 d . . . . .
C12 C 0.4915(5) 0.6550(3) 0.5531(3) 0.0270(9) Uani 1 1 d . . . . .
O12 O 0.5881(3) 0.63339(16) 0.5022(2) 0.0339(7) Uani 1 1 d . . . . .
C121 C 0.6410(6) 0.5598(2) 0.5106(4) 0.0423(13) Uani 1 1 d . . . . .
H12A H 0.665413 0.551368 0.565068 0.063 Uiso 1 1 calc R U . . .
H12B H 0.719771 0.554458 0.477745 0.063 Uiso 1 1 calc R U . . .
H12C H 0.573988 0.523283 0.49492 0.063 Uiso 1 1 calc R U . . .
C13 C 0.4245(5) 0.6076(3) 0.6032(3) 0.0366(11) Uani 1 1 d . . . . .
H13 H 0.442969 0.555724 0.602286 0.044 Uiso 1 1 calc R U . . .
C14 C 0.3306(5) 0.6352(3) 0.6545(4) 0.0443(14) Uani 1 1 d . . . . .
H14 H 0.284709 0.602301 0.688314 0.053 Uiso 1 1 calc R U . . .
C15 C 0.3041(5) 0.7098(3) 0.6567(3) 0.0405(13) Uani 1 1 d . . . . .
H15 H 0.240592 0.728211 0.692677 0.049 Uiso 1 1 calc R U . . .
C16 C 0.3696(4) 0.7600(3) 0.6062(3) 0.0289(10) Uani 1 1 d . . . . .
C161 C 0.3374(4) 0.8364(3) 0.6133(3) 0.0347(11) Uani 1 1 d . . . . .
H161 H 0.266715 0.847751 0.647784 0.042 Uiso 1 1 calc R U . . .
N16 N 0.3907(4) 0.8920(2) 0.5794(2) 0.0297(8) Uani 1 1 d . . . . .
C162 C 0.3452(8) 0.9694(4) 0.6041(5) 0.073(2) Uani 1 1 d . . . . .
H16A H 0.287733 0.965335 0.649873 0.109 Uiso 1 1 calc R U . . .
H16B H 0.295955 0.992717 0.561503 0.109 Uiso 1 1 calc R U . . .
H16C H 0.42277 0.999939 0.616935 0.109 Uiso 1 1 calc R U . . .
C21 C 0.8533(4) 0.6316(2) 0.3608(2) 0.0207(8) Uani 1 1 d . . . . .
O21 O 0.8395(3) 0.68142(16) 0.41729(16) 0.0218(6) Uani 1 1 d . . . . .
C22 C 0.9715(4) 0.5896(2) 0.3575(3) 0.0232(8) Uani 1 1 d . . . . .
O22 O 1.0610(3) 0.60628(18) 0.41502(19) 0.0272(7) Uani 1 1 d . . . . .
C221 C 1.2006(5) 0.5990(3) 0.3957(3) 0.0345(11) Uani 1 1 d . . . . .
H22A H 1.221116 0.546709 0.385077 0.052 Uiso 1 1 calc R U . . .
H22B H 1.254524 0.616488 0.439461 0.052 Uiso 1 1 calc R U . . .
H22C H 1.220383 0.629034 0.349582 0.052 Uiso 1 1 calc R U . . .
C23 C 0.9894(5) 0.5358(3) 0.3013(3) 0.0288(9) Uani 1 1 d . . . . .
H23 H 1.068171 0.506747 0.301333 0.035 Uiso 1 1 calc R U . . .
C24 C 0.8933(5) 0.5234(3) 0.2444(3) 0.0286(9) Uani 1 1 d . . . . .
H24 H 0.906412 0.48642 0.205669 0.034 Uiso 1 1 calc R U . . .
C25 C 0.7788(4) 0.5656(2) 0.2452(3) 0.0249(9) Uani 1 1 d . . . . .
H25 H 0.714164 0.55821 0.205745 0.03 Uiso 1 1 calc R U . . .
C26 C 0.7558(4) 0.6196(2) 0.3036(2) 0.0219(8) Uani 1 1 d . . . . .
C261 C 0.6332(4) 0.6611(2) 0.2998(2) 0.0225(8) Uani 1 1 d . . . . .
H261 H 0.575667 0.649244 0.257884 0.027 Uiso 1 1 calc R U . . .
N26 N 0.5929(3) 0.71225(19) 0.3466(2) 0.0212(7) Uani 1 1 d . . . . .
C262 C 0.4640(5) 0.7473(3) 0.3303(3) 0.0296(10) Uani 1 1 d . . . . .
H26A H 0.428695 0.727781 0.281255 0.044 Uiso 1 1 calc R U . . .
H26B H 0.475556 0.801275 0.326051 0.044 Uiso 1 1 calc R U . . .
H26C H 0.402033 0.736082 0.372529 0.044 Uiso 1 1 calc R U . . .
C31 C 0.7215(4) 0.9202(2) 0.3788(2) 0.0219(8) Uani 1 1 d . . . . .
O31 O 0.6497(3) 0.86895(17) 0.41418(17) 0.0229(6) Uani 1 1 d . . . . .
C32 C 0.8194(4) 0.8978(2) 0.3238(3) 0.0244(8) Uani 1 1 d . . . . .
O32 O 0.8298(3) 0.82232(18) 0.3150(2) 0.0294(7) Uani 1 1 d . . . . .
C321 C 0.9325(5) 0.7965(3) 0.2642(3) 0.0337(11) Uani 1 1 d . . . . .
H32A H 0.917535 0.816175 0.211757 0.051 Uiso 1 1 calc R U . . .
H32B H 0.931555 0.741994 0.262574 0.051 Uiso 1 1 calc R U . . .
H32C H 1.018757 0.813709 0.283356 0.051 Uiso 1 1 calc R U . . .
C33 C 0.8972(5) 0.9494(3) 0.2852(3) 0.0338(10) Uani 1 1 d . . . . .
H33 H 0.962889 0.933028 0.249525 0.041 Uiso 1 1 calc R U . . .
C34 C 0.8792(5) 1.0263(3) 0.2986(3) 0.0401(12) Uani 1 1 d . . . . .
H34 H 0.933323 1.061539 0.272289 0.048 Uiso 1 1 calc R U . . .
C35 C 0.7844(5) 1.0501(3) 0.3493(3) 0.0369(11) Uani 1 1 d . . . . .
H35 H 0.770926 1.101858 0.357145 0.044 Uiso 1 1 calc R U . . .
C36 C 0.7051(4) 0.9975(2) 0.3908(3) 0.0271(9) Uani 1 1 d . . . . .
C361 C 0.6095(5) 1.0266(3) 0.4450(3) 0.0371(11) Uani 1 1 d . . . . .
H361 H 0.599002 1.079116 0.445027 0.045 Uiso 1 1 calc R U . . .
O361 O 0.5384(4) 0.99161(19) 0.4922(3) 0.0394(8) Uani 1 1 d . . . . .
O1 O 0.8105(3) 0.77286(18) 0.52640(19) 0.0281(7) Uani 1 1 d . . . . .
O2 O 0.7063(3) 0.86734(18) 0.5860(2) 0.0301(7) Uani 1 1 d . . . . .
C1 C 0.7976(5) 0.8223(3) 0.5807(3) 0.0313(11) Uani 1 1 d . . . . .
C2 C 0.9055(7) 0.8220(4) 0.6421(4) 0.061(2) Uani 1 1 d . . . . .
H2A H 0.880344 0.855372 0.684671 0.091 Uiso 1 1 calc R U . . .
H2B H 0.988996 0.839018 0.61905 0.091 Uiso 1 1 calc R U . . .
H2C H 0.916766 0.771372 0.662289 0.091 Uiso 1 1 calc R U . . .

loop_
_atom_site_aniso_label
_atom_site_aniso_U_11
_atom_site_aniso_U_22
_atom_site_aniso_U_33
_atom_site_aniso_U_23
_atom_site_aniso_U_13
_atom_site_aniso_U_12
Zn1 0.0248(2) 0.0177(2) 0.0245(2) -0.0001(2) -0.0064(2) 0.00148(17)
Cu2 0.0242(2) 0.0198(2) 0.0256(2) -0.0075(2) -0.0064(2) 0.00397(19)
Cu3 0.0220(2) 0.0187(2) 0.0265(2) -0.0013(2) 0.0041(2) 0.00102(18)
Cl1 0.0336(6) 0.0227(5) 0.0493(7) 0.0086(5) -0.0094(5) -0.0055(5)
Cl2 0.0326(5) 0.0270(5) 0.0236(5) 0.0032(4) -0.0009(4) 0.0042(4)
C11 0.022(2) 0.028(2) 0.022(2) 0.0036(16) -0.0028(16) -0.0081(17)
O11 0.0277(13) 0.0187(12) 0.0241(13) 0.0013(14) 0.0061(13) -0.0043(11)
C12 0.030(2) 0.028(2) 0.023(2) 0.0047(17) -0.0044(16) -0.0088(18)
O12 0.0519(19) 0.0182(13) 0.0316(16) 0.0044(15) 0.0065(18) -0.0028(13)
C121 0.061(3) 0.018(2) 0.048(3) 0.004(2) 0.009(3) -0.001(2)
C13 0.034(2) 0.035(3) 0.041(3) 0.017(2) -0.002(2) -0.010(2)
C14 0.031(2) 0.054(3) 0.048(3) 0.026(3) 0.005(2) -0.009(2)
C15 0.025(2) 0.055(3) 0.041(3) 0.019(3) 0.008(2) 0.001(2)
C16 0.0177(19) 0.040(3) 0.029(2) 0.0055(19) -0.0005(16) -0.0032(18)
C161 0.022(2) 0.048(3) 0.034(3) 0.004(2) 0.0055(18) 0.002(2)
N16 0.0217(17) 0.032(2) 0.035(2) 0.0004(16) 0.0070(15) 0.0042(15)
C162 0.075(5) 0.065(5) 0.079(5) -0.002(4) 0.017(4) 0.021(4)
C21 0.026(2) 0.0153(17) 0.0205(19) -0.0007(14) 0.0012(15) -0.0019(15)
O21 0.0246(14) 0.0177(13) 0.0232(15) -0.0039(11) -0.0038(11) 0.0043(11)
C22 0.0229(19) 0.0185(19) 0.028(2) 0.0015(16) -0.0010(15) -0.0008(15)
O22 0.0260(14) 0.0268(16) 0.0288(17) -0.0029(12) -0.0035(12) 0.0053(13)
C221 0.028(2) 0.036(3) 0.040(3) 0.002(2) -0.0006(19) 0.001(2)
C23 0.028(2) 0.023(2) 0.035(3) -0.0038(18) 0.0043(18) 0.0030(17)
C24 0.032(2) 0.026(2) 0.028(2) -0.0080(18) 0.0078(17) -0.0025(18)
C25 0.029(2) 0.025(2) 0.021(2) -0.0045(17) 0.0037(16) -0.0062(16)
C26 0.026(2) 0.0196(18) 0.020(2) -0.0017(15) 0.0015(15) -0.0028(15)
C261 0.0216(19) 0.027(2) 0.0187(19) -0.0011(16) -0.0007(14) -0.0048(16)
N26 0.0193(16) 0.0222(17) 0.0220(17) -0.0020(13) -0.0029(13) -0.0004(13)
C262 0.024(2) 0.034(3) 0.031(2) -0.0049(19) -0.0040(18) 0.0011(18)
C31 0.0240(19) 0.0186(18) 0.023(2) 0.0048(15) -0.0045(15) -0.0043(15)
O31 0.0246(14) 0.0183(14) 0.0259(15) 0.0034(11) 0.0051(12) -0.0009(12)
C32 0.027(2) 0.024(2) 0.022(2) 0.0016(16) 0.0005(16) -0.0017(17)
O32 0.0311(17) 0.0223(16) 0.0349(19) -0.0005(13) 0.0124(13) -0.0005(13)
C321 0.035(3) 0.028(2) 0.038(3) 0.000(2) 0.015(2) 0.000(2)
C33 0.033(2) 0.032(2) 0.037(3) 0.003(2) 0.0087(19) -0.007(2)
C34 0.042(3) 0.030(3) 0.048(3) 0.009(2) 0.009(2) -0.013(2)
C35 0.043(3) 0.024(2) 0.044(3) 0.002(2) 0.003(2) -0.005(2)
C36 0.030(2) 0.021(2) 0.030(2) 0.0023(17) -0.0002(17) -0.0018(17)
C361 0.046(3) 0.018(2) 0.048(3) 0.000(2) 0.009(2) -0.0004(19)
O361 0.048(2) 0.0244(15) 0.046(2) -0.0036(17) 0.0133(17) 0.0037(15)
O1 0.0305(16) 0.0232(15) 0.0305(17) -0.0099(13) -0.0098(12) 0.0072(13)
O2 0.0318(17) 0.0281(16) 0.0303(18) -0.0092(14) -0.0066(13) 0.0045(13)
C1 0.036(2) 0.026(2) 0.033(3) -0.0121(19) -0.0124(19) 0.0091(19)
C2 0.071(4) 0.057(4) 0.054(4) -0.034(3) -0.040(3) 0.034(3)

loop_
_atom_type_symbol
_atom_type_description
_atom_type_scat_dispersion_real
_atom_type_scat_dispersion_imag
_atom_type_scat_source
C C 0.0033 0.0016 'International Tables Vol C Tables 4.2.6.8 and 6.1.1.4'
H H 0 0 'International Tables Vol C Tables 4.2.6.8 and 6.1.1.4'
N N 0.0061 0.0033 'International Tables Vol C Tables 4.2.6.8 and 6.1.1.4'
O O 0.0106 0.006 'International Tables Vol C Tables 4.2.6.8 and 6.1.1.4'
Cl Cl 0.1484 0.1585 'International Tables Vol C Tables 4.2.6.8 and 6.1.1.4'
Cu Cu 0.3201 1.2651 'International Tables Vol C Tables 4.2.6.8 and 6.1.1.4'
Zn Zn 0.2839 1.4301 'International Tables Vol C Tables 4.2.6.8 and 6.1.1.4'

loop_
_exptl_crystal_face_index_h
_exptl_crystal_face_index_k
_exptl_crystal_face_index_l
_exptl_crystal_face_perp_dist
0 0 -1 0.0785
0 0 1 0.0492
0 1 0 0.0503
0 -1 0 0.0366
1 1 0 0.0884
-1 1 0 0.0952
1 -1 0 0.0915
-1 -1 0 0.0993

loop_
_geom_angle_atom_site_label_1
_geom_angle_atom_site_label_2
_geom_angle_atom_site_label_3
_geom_angle
_geom_angle_site_symmetry_1
_geom_angle_site_symmetry_3
_geom_angle_publ_flag
O21 Zn1 O1 74.27(11) . . ?
O21 Zn1 Cl1 114.78(10) . . ?
O1 Zn1 Cl1 104.24(10) . . ?
O21 Zn1 Cl2 116.52(9) . . ?
O1 Zn1 Cl2 103.90(10) . . ?
Cl1 Zn1 Cl2 126.23(5) . . ?
O21 Zn1 O22 72.17(11) . . ?
O1 Zn1 O22 146.43(11) . . ?
Cl1 Zn1 O22 90.53(9) . . ?
Cl2 Zn1 O22 90.42(9) . . ?
O21 Cu2 N26 92.39(13) . . ?
O21 Cu2 O1 79.36(12) . . ?
N26 Cu2 O1 171.44(14) . . ?
O21 Cu2 O11 153.72(13) . . ?
N26 Cu2 O11 95.26(14) . . ?
O1 Cu2 O11 93.18(14) . . ?
O21 Cu2 O31 132.26(12) . . ?
N26 Cu2 O31 93.11(13) . . ?
O1 Cu2 O31 90.82(12) . . ?
O11 Cu2 O31 72.41(11) . . ?
O31 Cu3 O11 83.01(13) . . ?
O31 Cu3 O361 92.88(14) . . ?
O11 Cu3 O361 172.58(17) . . ?
O31 Cu3 N16 168.67(16) . . ?
O11 Cu3 N16 92.74(16) . . ?
O361 Cu3 N16 90.15(16) . . ?
O31 Cu3 O2 91.43(13) . . ?
O11 Cu3 O2 86.11(13) . . ?
O361 Cu3 O2 100.21(15) . . ?
N16 Cu3 O2 98.78(15) . . ?
O11 C11 C16 122.9(4) . . ?
O11 C11 C12 119.5(4) . . ?
C16 C11 C12 117.6(4) . . ?
C11 O11 Cu3 126.5(3) . . ?
C11 O11 Cu2 124.0(3) . . ?
Cu3 O11 Cu2 103.27(13) . . ?
O12 C12 C13 124.8(5) . . ?
O12 C12 C11 114.3(4) . . ?
C13 C12 C11 120.9(5) . . ?
C12 O12 C121 117.5(4) . . ?
C14 C13 C12 120.5(5) . . ?
C15 C14 C13 120.2(5) . . ?
C14 C15 C16 121.1(5) . . ?
C11 C16 C15 119.7(5) . . ?
C11 C16 C161 123.1(4) . . ?
C15 C16 C161 117.2(4) . . ?
N16 C161 C16 128.6(4) . . ?
C161 N16 C162 117.4(5) . . ?
C161 N16 Cu3 124.0(3) . . ?
C162 N16 Cu3 118.5(4) . . ?
O21 C21 C26 122.7(4) . . ?
O21 C21 C22 118.6(4) . . ?
C26 C21 C22 118.7(4) . . ?
C21 O21 Cu2 128.9(3) . . ?
C21 O21 Zn1 124.3(3) . . ?
Cu2 O21 Zn1 106.82(13) . . ?
O22 C22 C23 124.9(4) . . ?
O22 C22 C21 114.2(4) . . ?
C23 C22 C21 120.9(4) . . ?
C22 O22 C221 116.9(4) . . ?
C22 O22 Zn1 110.8(2) . . ?
C221 O22 Zn1 123.7(3) . . ?
C22 C23 C24 120.9(4) . . ?
C25 C24 C23 119.1(4) . . ?
C24 C25 C26 121.3(4) . . ?
C21 C26 C25 119.1(4) . . ?
C21 C26 C261 123.4(4) . . ?
C25 C26 C261 117.5(4) . . ?
N26 C261 C26 127.6(4) . . ?
C261 N26 C262 117.7(4) . . ?
C261 N26 Cu2 124.8(3) . . ?
C262 N26 Cu2 117.5(3) . . ?
O31 C31 C36 123.6(4) . . ?
O31 C31 C32 119.3(4) . . ?
C36 C31 C32 117.1(4) . . ?
C31 O31 Cu3 126.6(3) . . ?
C31 O31 Cu2 131.8(3) . . ?
Cu3 O31 Cu2 94.92(12) . . ?
O32 C32 C33 124.5(4) . . ?
O32 C32 C31 114.1(4) . . ?
C33 C32 C31 121.4(4) . . ?
C32 O32 C321 116.4(4) . . ?
C32 C33 C34 120.3(5) . . ?
C35 C34 C33 120.0(5) . . ?
C34 C35 C36 120.4(5) . . ?
C31 C36 C35 120.7(4) . . ?
C31 C36 C361 121.9(4) . . ?
C35 C36 C361 117.3(4) . . ?
O361 C361 C36 128.5(4) . . ?
C361 O361 Cu3 124.9(3) . . ?
C1 O1 Cu2 130.3(3) . . ?
C1 O1 Zn1 130.1(3) . . ?
Cu2 O1 Zn1 99.55(13) . . ?
C1 O2 Cu3 127.7(3) . . ?
O2 C1 O1 125.5(4) . . ?
O2 C1 C2 119.2(4) . . ?
O1 C1 C2 115.3(4) . . ?

loop_
_geom_bond_atom_site_label_1
_geom_bond_atom_site_label_2
_geom_bond_distance
_geom_bond_site_symmetry_2
_geom_bond_publ_flag
Zn1 O21 2.000(3) . ?
Zn1 O1 2.155(3) . ?
Zn1 Cl1 2.2214(12) . ?
Zn1 Cl2 2.2320(12) . ?
Zn1 O22 2.398(3) . ?
Cu2 O21 1.944(3) . ?
Cu2 N26 1.967(3) . ?
Cu2 O1 1.990(3) . ?
Cu2 O11 2.043(3) . ?
Cu2 O31 2.291(3) . ?
Cu3 O31 1.935(3) . ?
Cu3 O11 1.940(3) . ?
Cu3 O361 1.947(3) . ?
Cu3 N16 1.966(4) . ?
Cu3 O2 2.260(3) . ?
C11 O11 1.331(5) . ?
C11 C16 1.415(7) . ?
C11 C12 1.424(7) . ?
C12 O12 1.367(6) . ?
C12 C13 1.387(6) . ?
O12 C121 1.433(5) . ?
C13 C14 1.387(8) . ?
C14 C15 1.366(8) . ?
C15 C16 1.417(7) . ?
C16 C161 1.417(8) . ?
C161 N16 1.274(6) . ?
N16 C162 1.526(8) . ?
C21 O21 1.329(5) . ?
C21 C26 1.408(6) . ?
C21 C22 1.411(6) . ?
C22 O22 1.372(5) . ?
C22 C23 1.380(6) . ?
O22 C221 1.452(6) . ?
C23 C24 1.395(7) . ?
C24 C25 1.381(6) . ?
C25 C26 1.417(6) . ?
C26 C261 1.444(6) . ?
C261 N26 1.288(5) . ?
N26 C262 1.470(6) . ?
C31 O31 1.321(5) . ?
C31 C36 1.415(6) . ?
C31 C32 1.424(6) . ?
C32 O32 1.368(5) . ?
C32 C33 1.385(6) . ?
O32 C321 1.432(6) . ?
C33 C34 1.413(7) . ?
C34 C35 1.363(8) . ?
C35 C36 1.427(6) . ?
C36 C361 1.440(7) . ?
C361 O361 1.252(6) . ?
O1 C1 1.295(5) . ?
O2 C1 1.230(5) . ?
C1 C2 1.516(7) . ?

loop_
_geom_hbond_atom_site_label_D
_geom_hbond_atom_site_label_H
_geom_hbond_atom_site_label_A
_geom_hbond_distance_DH
_geom_hbond_distance_HA
_geom_hbond_distance_DA
_geom_hbond_angle_DHA
_geom_hbond_site_symmetry_A
_geom_hbond_publ_flag
C261 H261 Cl2 0.95 2.83 3.702(4) 153 3_654 yes
C361 H361 Cl1 0.95 2.63 3.554(5) 163.3 4_475 yes

loop_
_geom_torsion_atom_site_label_1
_geom_torsion_atom_site_label_2
_geom_torsion_atom_site_label_3
_geom_torsion_atom_site_label_4
_geom_torsion
_geom_torsion_site_symmetry_1
_geom_torsion_site_symmetry_2
_geom_torsion_site_symmetry_3
_geom_torsion_site_symmetry_4
_geom_torsion_publ_flag
C16 C11 O11 Cu3 16.5(6) . . . . ?
C12 C11 O11 Cu3 -163.7(3) . . . . ?
C16 C11 O11 Cu2 164.1(3) . . . . ?
C12 C11 O11 Cu2 -16.1(5) . . . . ?
O11 C11 C12 O12 3.9(6) . . . . ?
C16 C11 C12 O12 -176.3(4) . . . . ?
O11 C11 C12 C13 -176.2(4) . . . . ?
C16 C11 C12 C13 3.5(7) . . . . ?
C13 C12 O12 C121 -12.0(7) . . . . ?
C11 C12 O12 C121 167.9(4) . . . . ?
O12 C12 C13 C14 178.0(5) . . . . ?
C11 C12 C13 C14 -1.8(7) . . . . ?
C12 C13 C14 C15 -0.5(8) . . . . ?
C13 C14 C15 C16 1.0(9) . . . . ?
O11 C11 C16 C15 176.7(4) . . . . ?
C12 C11 C16 C15 -3.0(7) . . . . ?
O11 C11 C16 C161 -3.4(7) . . . . ?
C12 C11 C16 C161 176.9(4) . . . . ?
C14 C15 C16 C11 0.9(8) . . . . ?
C14 C15 C16 C161 -179.0(5) . . . . ?
C11 C16 C161 N16 -6.5(8) . . . . ?
C15 C16 C161 N16 173.4(5) . . . . ?
C16 C161 N16 C162 -174.0(6) . . . . ?
C16 C161 N16 Cu3 1.9(8) . . . . ?
C26 C21 O21 Cu2 2.5(6) . . . . ?
C22 C21 O21 Cu2 -178.3(3) . . . . ?
C26 C21 O21 Zn1 179.9(3) . . . . ?
C22 C21 O21 Zn1 -1.0(5) . . . . ?
O21 C21 C22 O22 -0.2(6) . . . . ?
C26 C21 C22 O22 179.0(4) . . . . ?
O21 C21 C22 C23 178.3(4) . . . . ?
C26 C21 C22 C23 -2.6(6) . . . . ?
C23 C22 O22 C221 33.6(6) . . . . ?
C21 C22 O22 C221 -148.1(4) . . . . ?
C23 C22 O22 Zn1 -177.4(4) . . . . ?
C21 C22 O22 Zn1 1.0(4) . . . . ?
O22 C22 C23 C24 -179.2(4) . . . . ?
C21 C22 C23 C24 2.5(7) . . . . ?
C22 C23 C24 C25 -0.4(7) . . . . ?
C23 C24 C25 C26 -1.7(7) . . . . ?
O21 C21 C26 C25 179.7(4) . . . . ?
C22 C21 C26 C25 0.6(6) . . . . ?
O21 C21 C26 C261 1.3(6) . . . . ?
C22 C21 C26 C261 -177.8(4) . . . . ?
C24 C25 C26 C21 1.5(6) . . . . ?
C24 C25 C26 C261 -180.0(4) . . . . ?
C21 C26 C261 N26 -1.6(7) . . . . ?
C25 C26 C261 N26 179.9(4) . . . . ?
C26 C261 N26 C262 179.4(4) . . . . ?
C26 C261 N26 Cu2 -1.8(6) . . . . ?
C36 C31 O31 Cu3 -13.4(6) . . . . ?
C32 C31 O31 Cu3 168.2(3) . . . . ?
C36 C31 O31 Cu2 -157.2(3) . . . . ?
C32 C31 O31 Cu2 24.4(6) . . . . ?
O31 C31 C32 O32 -1.4(6) . . . . ?
C36 C31 C32 O32 -179.9(4) . . . . ?
O31 C31 C32 C33 -180.0(4) . . . . ?
C36 C31 C32 C33 1.5(6) . . . . ?
C33 C32 O32 C321 2.5(7) . . . . ?
C31 C32 O32 C321 -176.1(4) . . . . ?
O32 C32 C33 C34 -179.7(5) . . . . ?
C31 C32 C33 C34 -1.2(8) . . . . ?
C32 C33 C34 C35 -0.5(9) . . . . ?
C33 C34 C35 C36 1.7(9) . . . . ?
O31 C31 C36 C35 -178.7(4) . . . . ?
C32 C31 C36 C35 -0.2(6) . . . . ?
O31 C31 C36 C361 1.7(7) . . . . ?
C32 C31 C36 C361 -179.9(4) . . . . ?
C34 C35 C36 C31 -1.4(8) . . . . ?
C34 C35 C36 C361 178.3(5) . . . . ?
C31 C36 C361 O361 6.5(9) . . . . ?
C35 C36 C361 O361 -173.1(6) . . . . ?
C36 C361 O361 Cu3 -1.8(9) . . . . ?
Cu3 O2 C1 O1 -2.4(8) . . . . ?
Cu3 O2 C1 C2 178.2(5) . . . . ?
Cu2 O1 C1 O2 -5.2(8) . . . . ?
Zn1 O1 C1 O2 170.9(4) . . . . ?
Cu2 O1 C1 C2 174.2(5) . . . . ?
Zn1 O1 C1 C2 -9.7(8) . . . . ?
